data_7062792
loop_
_publ_author_name
'Bazhina, Evgeniya S.'
'Shmelev, Maxim A.'
'Voronina, Julia K.'
'Korotkova, Natalia A.'
'Babeshkin, Konstantin A.'
'Matiukhina, Anna K.'
'Belova, Ekaterina V.'
'Gogoleva, Natalia V.'
'Kottsov, Sergey Yu.'
'Efimov, Nikolay N.'
'Kiskin, Mikhail A.'
'Eremenko, Igor L.'

_publ_section_title
;
 Synthesis, structural features, magnetic properties and thermal
 decomposition of a new series of polymeric Ln(iii)--Cr(iii)
 cyclopropane-1,1-dicarboxylates
;
_journal_issue 41
_journal_name_full 'New Journal of Chemistry'
_journal_page_first 19251
_journal_page_last 19264
_journal_paper_doi 10.1039/D3NJ03027J
_journal_volume 47
_journal_year 2023
_chemical_formula_moiety 'C30 H42 Cr2 Eu2 O33, 8.5(H2 O)'
_chemical_formula_sum 'C30 H59 Cr2 Eu2 O41.5'
_chemical_formula_weight 1491.69
_space_group_crystal_system tetragonal
_space_group_IT_number 96
_space_group_name_Hall 'P 4nw 2abw'
_space_group_name_H-M_alt 'P 43 21 2'
_atom_sites_solution_hydrogens mixed
_audit_creation_date 2021-12-09
_audit_creation_method
;
Olex2 1.3
(compiled 2020.11.12 svn.r5f609507 for OlexSys, GUI svn.r6408)
;
_audit_update_record
;
2022-03-23 deposited with the CCDC.	2023-09-18 downloaded from the CCDC.
;
_cell_angle_alpha 90
_cell_angle_beta 90
_cell_angle_gamma 90
_cell_formula_units_Z 8
_cell_length_a 16.2441(3)
_cell_length_b 16.2441(3)
_cell_length_c 38.4605(17)
_cell_measurement_reflns_used 9166
_cell_measurement_temperature 150(2)
_cell_measurement_theta_max 30.50
_cell_measurement_theta_min 2.38
_cell_volume 10148.6(5)
_computing_molecular_graphics 'Olex2 1.3 (Dolomanov et al., 2009)'
_computing_publication_material 'Olex2 1.3 (Dolomanov et al., 2009)'
_computing_structure_refinement 'SHELXL 2018/3 (Sheldrick, 2015)'
_computing_structure_solution 'SHELXT 2014/4 (Sheldrick, 2014)'
_diffrn_ambient_temperature 150.0
_diffrn_measured_fraction_theta_full 0.999
_diffrn_measured_fraction_theta_max 0.999
_diffrn_measurement_device_type 'Bruker APEX-II CCD'
_diffrn_measurement_method '\f and \w scans'
_diffrn_radiation_type MoK\a
_diffrn_radiation_wavelength 0.71073
_diffrn_reflns_av_R_equivalents 0.0475
_diffrn_reflns_av_unetI/netI 0.0320
_diffrn_reflns_Laue_measured_fraction_full 0.999
_diffrn_reflns_Laue_measured_fraction_max 0.999
_diffrn_reflns_limit_h_max 22
_diffrn_reflns_limit_h_min -22
_diffrn_reflns_limit_k_max 22
_diffrn_reflns_limit_k_min -21
_diffrn_reflns_limit_l_max 52
_diffrn_reflns_limit_l_min -50
_diffrn_reflns_number 105349
_diffrn_reflns_point_group_measured_fraction_full 1.000
_diffrn_reflns_point_group_measured_fraction_max 1.000
_diffrn_reflns_theta_full 25.242
_diffrn_reflns_theta_max 28.998
_diffrn_reflns_theta_min 1.850
_exptl_absorpt_coefficient_mu 2.971
_exptl_absorpt_correction_T_max 0.3812
_exptl_absorpt_correction_T_min 0.2979
_exptl_absorpt_correction_type multi-scan
_exptl_crystal_colour PURPLE
_exptl_crystal_density_diffrn 1.953
_exptl_crystal_description PLATE
_exptl_crystal_F_000 5960
_exptl_crystal_size_max 0.12
_exptl_crystal_size_mid 0.11
_exptl_crystal_size_min 0.1
_refine_diff_density_max 1.901
_refine_diff_density_min -0.687
_refine_diff_density_rms 0.090
_refine_ls_abs_structure_details
;
 Flack x determined using 5357 quotients [(I+)-(I-)]/[(I+)+(I-)]
 (Parsons, Flack and Wagner, Acta Cryst. B69 (2013) 249-259).
;
_refine_ls_abs_structure_Flack -0.010(3)
_refine_ls_extinction_method none
_refine_ls_goodness_of_fit_ref 1.042
_refine_ls_hydrogen_treatment constr
_refine_ls_matrix_type full
_refine_ls_number_parameters 708
_refine_ls_number_reflns 13498
_refine_ls_number_restraints 7
_refine_ls_restrained_S_all 1.121
_refine_ls_R_factor_all 0.0269
_refine_ls_R_factor_gt 0.0242
_refine_ls_shift/su_max 0.006
_refine_ls_shift/su_mean 0.000
_refine_ls_structure_factor_coef Fsqd
_refine_ls_weighting_details 'w=1/[\s^2^(Fo^2^)+(0.0240P)^2^+10.8920P] where P=(Fo^2^+2Fc^2^)/3'
_refine_ls_weighting_scheme calc
_refine_ls_wR_factor_gt 0.0559
_refine_ls_wR_factor_ref 0.0570
_reflns_Friedel_coverage 0.777
_reflns_Friedel_fraction_full 1.000
_reflns_Friedel_fraction_max 1.000
_reflns_number_gt 12821
_reflns_number_total 13498
_reflns_threshold_expression 'I > 2\s(I)'
_cod_data_source_file d3nj03027j2.cif
_cod_data_source_block a_a
_cod_depositor_comments
;
The following automatic conversions were performed:

data item '_exptl_absorpt_correction_type' value 'MULTI-SCAN' was
changed to 'multi-scan' in accordance with the
/home/data/users/saulius/crontab/automatic-downloads/rss-feeds/RSC/lib/dictionaries/cif_core.dic
dictionary named 'cif_core.dic' version 2.4.2 last updated on
2011-04-26.

Automatic conversion script
Id: cif_fix_values 8170 2020-07-09 18:12:32Z antanas 

 Adding full bibliography for 7062789--7062793.cif.
;
_cod_original_cell_volume 10148.6(6)
_cod_original_formula_sum 'C30 H59 Cr2 Eu2 O41.50'
_cod_database_code 7062792
_shelx_shelxl_version_number 2018/3
_shelx_space_group_comment
;
The symmetry employed for this shelxl refinement is uniquely defined
by the following loop, which should always be used as a source of
symmetry information in preference to the above space-group names.
They are only intended as comments.
;
_shelx_estimated_absorpt_t_max 0.755
_shelx_estimated_absorpt_t_min 0.717
_olex2_refinement_description
;
1. Fixed Uiso
 At 1.2 times of:
  All C(H,H) groups, {H6SA,H6SB} of O6S, {H4SA,H4SB} of O4S, {H7'A,H7'B} of
  O7', {H7SA,H7SB} of O7S, {H8'A,H8'B} of O8', {H9'A,H9'B} of O9', {H5SA,H5SB}
  of O5S, {H9SA,H9SB} of O9S, {H8SA,H8SB} of O8S, {H3SA,H3SB} of O3S, {H2SA,
  H2SB} of O2S, {H6A,H6B} of O6, {H8A,H8B} of O8, {H5A,H5B} of O5, {H7A,H7B} of
  O7, {H9A,H9B} of O9, {H2A,H2B} of O2, {H3A,H3B} of O3, {H1A,H1B} of O1, {H4A,
  H4B} of O4
 At 1.5 times of:
  {H1SA,H1SB} of O1S
2. Restrained distances
 H4SA-H4B_$1
 2.6 with sigma of 0.01
3. Uiso/Uaniso restraints and constraints
Uanis(O1S) \\sim Ueq: with sigma of 0.01 and sigma for terminal atoms of 0.02
Uanis(O7S) = Uanis(O7')
4. Others
 Sof(O7')=Sof(H7'A)=Sof(H7'B)=1-FVAR(1)
 Sof(O7S)=Sof(H7SA)=Sof(H7SB)=FVAR(1)
 Sof(O8')=Sof(H8'A)=Sof(H8'B)=1-FVAR(2)
 Sof(O8S)=Sof(H8SA)=Sof(H8SB)=FVAR(2)
 Sof(O9')=Sof(H9'A)=Sof(H9'B)=1-FVAR(3)
 Sof(O9S)=Sof(H9SA)=Sof(H9SB)=FVAR(3)
 Fixed Sof: H1SA(0.5) H1SB(0.5)
5.a Riding coordinates:
 O1(H1A,H1B), O2(H2A,H2B), O3(H3A,H3B), O4(H4A,H4B), O5(H5A,H5B), O6(H6A,H6B),
 O7(H7A,H7B), O8(H8A,H8B), O9(H9A,H9B), O2S(H2SA,H2SB), O3S(H3SA,H3SB),
 O4S(H4SA,H4SB), O5S(H5SA,H5SB), O6S(H6SA,H6SB), O7S(H7SA,H7SB), O7'(H7'A,H7'B),
  O8S(H8SA,H8SB), O8'(H8'A,H8'B), O9S(H9SA,H9SB), O9'(H9'A,H9'B)
5.b Free rotating group:
 O1S(H1SA,H1SB)
5.c Secondary CH2 refined with riding coordinates:
 C4A(H4AA,H4AB), C5A(H5AA,H5AB), C9A(H9AA,H9AB), C10A(H10A,H10B), C14A(H14A,
 H14B), C15A(H15A,H15B), C4B(H4BA,H4BB), C5B(H5BA,H5BB), C9B(H9BA,H9BB),
 C10B(H10C,H10D), C14B(H14C,H14D), C15B(H15C,H15D)
;
_smtbx_masks_void_probe_radius 1.2
_smtbx_masks_void_truncation_radius 1.2
_olex2_submission_special_instructions 'No special instructions were received'

loop_
_space_group_symop_operation_xyz
'x, y, z'
'-x, -y, z+1/2'
'-y+1/2, x+1/2, z+3/4'
'y+1/2, -x+1/2, z+1/4'
'-x+1/2, y+1/2, -z+3/4'
'x+1/2, -y+1/2, -z+1/4'
'y, x, -z'
'-y, -x, -z+1/2'

loop_
_atom_site_label
_atom_site_type_symbol
_atom_site_fract_x
_atom_site_fract_y
_atom_site_fract_z
_atom_site_U_iso_or_equiv
_atom_site_adp_type
_atom_site_occupancy
_atom_site_site_symmetry_order
_atom_site_calc_flag
_atom_site_refinement_flags_posn
_atom_site_refinement_flags_adp
_atom_site_refinement_flags_occupancy
_atom_site_disorder_assembly
_atom_site_disorder_group
Eu1 Eu 0.43229(2) 0.16501(2) 0.22107(2) 0.01211(5) Uani 1 1 d . . . . .
Eu2 Eu 0.43188(2) 0.50941(2) 0.12775(2) 0.01207(5) Uani 1 1 d . . . . .
Cr1 Cr 0.67324(4) 0.24104(4) 0.11885(2) 0.01105(13) Uani 1 1 d . . . . .
Cr2 Cr 0.71265(4) 0.71699(4) 0.13729(2) 0.01290(14) Uani 1 1 d . . . . .
O1A O 0.59047(19) 0.3283(2) 0.11472(8) 0.0152(6) Uani 1 1 d . . . . .
O2A O 0.6339(2) 0.1916(2) 0.07587(8) 0.0166(7) Uani 1 1 d . . . . .
O3A O 0.4778(2) 0.3911(2) 0.09796(9) 0.0219(7) Uani 1 1 d . . . . .
O4A O 0.5644(2) 0.1712(2) 0.02760(9) 0.0257(7) Uani 1 1 d . . . . .
O5A O 0.59219(18) 0.17905(19) 0.14534(8) 0.0134(6) Uani 1 1 d . . . . .
O6A O 0.75059(18) 0.1499(2) 0.12365(8) 0.0160(6) Uani 1 1 d . . . . .
O7A O 0.5518(2) 0.1150(2) 0.19257(9) 0.0207(7) Uani 1 1 d . . . . .
O8A O 0.8145(2) 0.0489(2) 0.15070(9) 0.0214(8) Uani 1 1 d . . . . .
O9A O 0.75272(19) 0.3026(2) 0.09178(8) 0.0157(6) Uani 1 1 d . . . . .
O10A O 0.7129(2) 0.2912(2) 0.16119(8) 0.0168(7) Uani 1 1 d . . . . .
O11A O 0.8532(2) 0.3865(2) 0.07765(8) 0.0209(7) Uani 1 1 d . . . . .
O12A O 0.7874(2) 0.3639(2) 0.19722(8) 0.0215(7) Uani 1 1 d . . . . .
O1B O 0.63273(19) 0.6277(2) 0.13108(8) 0.0172(6) Uani 1 1 d . . . . .
O2B O 0.78722(19) 0.6592(2) 0.10644(9) 0.0178(7) Uani 1 1 d . . . . .
O3B O 0.5528(2) 0.5512(2) 0.09797(9) 0.0219(8) Uani 1 1 d . . . . .
O4B O 0.8224(2) 0.5966(3) 0.05789(11) 0.0367(10) Uani 1 1 d . . . . .
O5B O 0.6349(2) 0.7714(2) 0.16818(8) 0.0210(7) Uani 1 1 d . . . . .
O6B O 0.6682(2) 0.7743(2) 0.09762(8) 0.0201(7) Uani 1 1 d . . . . .
O7B O 0.5339(3) 0.8509(3) 0.18568(11) 0.0400(11) Uani 1 1 d . . . . .
O8B O 0.6082(3) 0.8708(2) 0.06735(9) 0.0301(9) Uani 1 1 d . . . . .
O9B O 0.76040(19) 0.66357(19) 0.17872(8) 0.0162(6) Uani 1 1 d . . . . .
O10B O 0.7924(2) 0.8063(2) 0.14229(9) 0.0205(7) Uani 1 1 d . . . . .
O11B O 0.8323(2) 0.6449(2) 0.22663(8) 0.0204(7) Uani 1 1 d . . . . .
O12B O 0.8938(2) 0.8831(2) 0.16157(9) 0.0210(7) Uani 1 1 d . . . . .
O1 O 0.5252(2) 0.1205(2) 0.26641(9) 0.0237(8) Uani 1 1 d . . . . .
H1A H 0.558456 0.159017 0.280224 0.028 Uiso 1 1 d R U . . .
H1B H 0.516856 0.070987 0.275014 0.028 Uiso 1 1 d R U . . .
O2 O 0.4096(2) 0.0204(2) 0.22791(8) 0.0200(7) Uani 1 1 d . . . . .
H2A H 0.437916 -0.020200 0.242668 0.024 Uiso 1 1 d R U . . .
H2B H 0.382136 -0.009830 0.213918 0.024 Uiso 1 1 d R U . . .
O3 O 0.3207(2) 0.2619(2) 0.21622(8) 0.0220(7) Uani 1 1 d . . . . .
H3A H 0.340195 0.308886 0.202515 0.026 Uiso 1 1 d R U . . .
H3B H 0.280445 0.281316 0.233275 0.026 Uiso 1 1 d R U . . .
O4 O 0.5123(2) 0.2802(2) 0.23911(10) 0.0291(8) Uani 1 1 d . . . . .
H4A H 0.570196 0.295530 0.242770 0.035 Uiso 1 1 d R U . . .
H4B H 0.497406 0.310420 0.254250 0.035 Uiso 1 1 d R U . . .
O5 O 0.4522(2) 0.2542(2) 0.16977(9) 0.0278(9) Uani 1 1 d . . . . .
H5A H 0.494384 0.239131 0.158863 0.033 Uiso 1 1 d R U . . .
H5B H 0.430734 0.302491 0.169213 0.033 Uiso 1 1 d R U . . .
O6 O 0.5476(2) 0.4557(2) 0.16293(10) 0.0243(8) Uani 1 1 d . . . . .
H6A H 0.568096 0.494020 0.174782 0.029 Uiso 1 1 d R U . . .
H6B H 0.577976 0.422750 0.150972 0.029 Uiso 1 1 d R U . . .
O7 O 0.4790(2) 0.6196(2) 0.16302(10) 0.0262(8) Uani 1 1 d . . . . .
H7A H 0.533057 0.622337 0.151780 0.031 Uiso 1 1 d R U . . .
H7B H 0.440397 0.659297 0.173210 0.031 Uiso 1 1 d R U . . .
O8 O 0.3126(2) 0.5707(2) 0.15607(9) 0.0235(7) Uani 1 1 d . . . . .
H8A H 0.283960 0.533582 0.165296 0.028 Uiso 1 1 d R U . . .
H8B H 0.296070 0.613352 0.146196 0.028 Uiso 1 1 d R U . . .
O9 O 0.3837(2) 0.4135(2) 0.17259(10) 0.0267(8) Uani 1 1 d . . . . .
H9A H 0.339910 0.392650 0.157405 0.032 Uiso 1 1 d R U . . .
H9B H 0.381660 0.441550 0.195175 0.032 Uiso 1 1 d R U . . .
C1A C 0.5310(3) 0.3377(3) 0.09351(12) 0.0139(8) Uani 1 1 d . . . . .
C2A C 0.5236(3) 0.2851(3) 0.06147(11) 0.0143(9) Uani 1 1 d . . . . .
C3A C 0.5773(3) 0.2117(3) 0.05438(12) 0.0157(9) Uani 1 1 d . . . . .
C4A C 0.4364(3) 0.2797(3) 0.04681(12) 0.0209(10) Uani 1 1 d . . . . .
H4AA H 0.420283 0.228078 0.034982 0.025 Uiso 1 1 calc R U . . .
H4AB H 0.391763 0.306570 0.060174 0.025 Uiso 1 1 calc R U . . .
C5A C 0.4962(3) 0.3334(3) 0.02907(13) 0.0253(11) Uani 1 1 d . . . . .
H5AA H 0.488923 0.393621 0.031432 0.030 Uiso 1 1 calc R U . . .
H5AB H 0.517458 0.315088 0.006227 0.030 Uiso 1 1 calc R U . . .
C6A C 0.7547(3) 0.0969(3) 0.14782(11) 0.0137(9) Uani 1 1 d . . . . .
C7A C 0.6884(3) 0.0905(3) 0.17501(11) 0.0153(9) Uani 1 1 d . . . . .
C8A C 0.6065(3) 0.1313(3) 0.17088(11) 0.0135(8) Uani 1 1 d . . . . .
C9A C 0.7202(3) 0.0906(4) 0.21253(13) 0.0330(14) Uani 1 1 d . . . . .
H9AA H 0.780382 0.095783 0.216106 0.040 Uiso 1 1 calc R U . . .
H9AB H 0.686038 0.118081 0.230395 0.040 Uiso 1 1 calc R U . . .
C10A C 0.6893(3) 0.0134(4) 0.19759(15) 0.0313(13) Uani 1 1 d . . . . .
H10A H 0.635821 -0.007489 0.206176 0.038 Uiso 1 1 calc R U . . .
H10B H 0.730123 -0.029777 0.191893 0.038 Uiso 1 1 calc R U . . .
C11A C 0.8083(3) 0.3540(3) 0.10028(11) 0.0148(9) Uani 1 1 d . . . . .
C12A C 0.8205(3) 0.3785(3) 0.13762(11) 0.0133(8) Uani 1 1 d . . . . .
C13A C 0.7707(3) 0.3425(3) 0.16715(12) 0.0149(9) Uani 1 1 d . . . . .
C14A C 0.8477(3) 0.4681(3) 0.14249(13) 0.0228(11) Uani 1 1 d . . . . .
H14A H 0.851640 0.503024 0.121470 0.027 Uiso 1 1 calc R U . . .
H14B H 0.828810 0.497109 0.163665 0.027 Uiso 1 1 calc R U . . .
C15A C 0.9086(3) 0.4030(3) 0.14674(13) 0.0203(10) Uani 1 1 d . . . . .
H15A H 0.928150 0.391122 0.170598 0.024 Uiso 1 1 calc R U . . .
H15B H 0.950974 0.397035 0.128413 0.024 Uiso 1 1 calc R U . . .
C1B C 0.6200(3) 0.5862(3) 0.10329(12) 0.0142(9) Uani 1 1 d . . . . .
C2B C 0.6856(3) 0.5768(3) 0.07633(11) 0.0150(9) Uani 1 1 d . . . . .
C3B C 0.7702(3) 0.6127(3) 0.08036(13) 0.0191(10) Uani 1 1 d . . . . .
C4B C 0.6813(3) 0.4957(3) 0.05600(13) 0.0247(11) Uani 1 1 d . . . . .
H4BA H 0.733731 0.471249 0.047943 0.030 Uiso 1 1 calc R U . . .
H4BB H 0.638805 0.455185 0.062999 0.030 Uiso 1 1 calc R U . . .
C5B C 0.6534(3) 0.5714(4) 0.03913(12) 0.0298(12) Uani 1 1 d . . . . .
H5BA H 0.593517 0.578332 0.035475 0.036 Uiso 1 1 calc R U . . .
H5BB H 0.688406 0.594389 0.020426 0.036 Uiso 1 1 calc R U . . .
C6B C 0.5793(3) 0.8259(3) 0.16236(12) 0.0217(10) Uani 1 1 d . . . . .
C7B C 0.5701(3) 0.8616(3) 0.12648(12) 0.0198(9) Uani 1 1 d . . . . .
C8B C 0.6179(3) 0.8350(3) 0.09544(12) 0.0183(9) Uani 1 1 d . . . . .
C9B C 0.4816(3) 0.8904(3) 0.11748(15) 0.0293(12) Uani 1 1 d . . . . .
H9BA H 0.463987 0.886910 0.092887 0.035 Uiso 1 1 calc R U . . .
H9BB H 0.437650 0.879180 0.134670 0.035 Uiso 1 1 calc R U . . .
C10B C 0.5439(3) 0.9526(3) 0.12655(15) 0.0292(12) Uani 1 1 d . . . . .
H10C H 0.538675 0.980376 0.149357 0.035 Uiso 1 1 calc R U . . .
H10D H 0.564998 0.988102 0.107597 0.035 Uiso 1 1 calc R U . . .
C11B C 0.8161(3) 0.6866(3) 0.19997(11) 0.0140(9) Uani 1 1 d . . . . .
C12B C 0.8647(3) 0.7636(3) 0.19387(11) 0.0140(9) Uani 1 1 d . . . . .
C13B C 0.8491(3) 0.8211(3) 0.16414(12) 0.0146(9) Uani 1 1 d . . . . .
C14B C 0.8946(3) 0.8071(3) 0.22684(13) 0.0260(11) Uani 1 1 d . . . . .
H14C H 0.898355 0.867920 0.226288 0.031 Uiso 1 1 calc R U . . .
H14D H 0.877359 0.783835 0.249494 0.031 Uiso 1 1 calc R U . . .
C15B C 0.9543(3) 0.7608(3) 0.20654(14) 0.0251(11) Uani 1 1 d . . . . .
H15C H 0.974723 0.708267 0.216373 0.030 Uiso 1 1 calc R U . . .
H15D H 0.995725 0.792373 0.193161 0.030 Uiso 1 1 calc R U . . .
O1S O 0.6745(2) 0.3255(2) 0.250000 0.0257(11) Uani 1 2 d GS TU P . .
H1SA H 0.715291 0.315461 0.236051 0.038 Uiso 0.5 1 d G U P . .
H1SB H 0.641914 0.357665 0.237307 0.038 Uiso 0.5 1 d G U P . .
O2S O 1.0356(2) 0.5009(2) 0.21733(11) 0.0342(9) Uani 1 1 d . . . . .
H2SA H 1.067378 0.531318 0.199788 0.041 Uiso 1 1 d R U . . .
H2SB H 1.065718 0.448918 0.220408 0.041 Uiso 1 1 d R U . . .
O3S O 0.3766(3) 0.7273(3) 0.19031(13) 0.0505(13) Uani 1 1 d . . . . .
H3SA H 0.348810 0.758676 0.173049 0.061 Uiso 1 1 d R U . . .
H3SB H 0.361860 0.742206 0.214179 0.061 Uiso 1 1 d R U . . .
O4S O 0.6370(2) 0.5564(3) 0.20630(10) 0.0334(9) Uani 1 1 d . . . . .
H4SA H 0.600030 0.573276 0.218013 0.040 Uiso 1 1 d DR U . . .
H4SB H 0.660600 0.579086 0.190753 0.040 Uiso 1 1 d R U . . .
O5S O 0.2155(3) 0.4570(3) 0.18693(11) 0.0494(14) Uani 1 1 d . . . . .
H5SA H 0.166466 0.424086 0.181415 0.059 Uiso 1 1 d R U . . .
H5SB H 0.196686 0.480486 0.208145 0.059 Uiso 1 1 d R U . . .
O6S O 0.6851(3) 0.7889(3) 0.23738(10) 0.0450(13) Uani 1 1 d . . . . .
H6SA H 0.670950 0.787106 0.212536 0.054 Uiso 1 1 d R U . . .
H6SB H 0.679220 0.847897 0.242566 0.054 Uiso 1 1 d R U . . .
O7S O 0.4919(8) 0.7722(11) 0.2471(2) 0.063(4) Uani 0.79(3) 1 d . . P A 1
H7SA H 0.503924 0.815325 0.225890 0.076 Uiso 0.79(3) 1 d R U P A 1
H7SB H 0.549335 0.780955 0.244260 0.076 Uiso 0.79(3) 1 d R U P A 1
O7' O 0.473(3) 0.810(4) 0.2487(10) 0.063(4) Uani 0.21(3) 1 d . . P A 2
H7'A H 0.438718 0.787532 0.230907 0.076 Uiso 0.21(3) 1 d R U P A 2
H7'B H 0.476748 0.862262 0.259527 0.076 Uiso 0.21(3) 1 d R U P A 2
O8S O 0.5273(12) 0.6024(17) 0.2558(3) 0.055(4) Uani 0.58(5) 1 d . . P B 1
H8SA H 0.499158 0.645380 0.249377 0.066 Uiso 0.58(5) 1 d R U P B 1
H8SB H 0.498708 0.560730 0.248337 0.066 Uiso 0.58(5) 1 d R U P B 1
O8' O 0.5523(15) 0.6382(17) 0.2599(4) 0.041(5) Uani 0.42(5) 1 d . . P B 2
H8'A H 0.556118 0.675718 0.243762 0.049 Uiso 0.42(5) 1 d R U P B 2
H8'B H 0.512208 0.654888 0.273072 0.049 Uiso 0.42(5) 1 d R U P B 2
O9S O 0.6881(8) 0.8032(9) 0.0102(3) 0.066(4) Uani 0.57(2) 1 d . . P C 1
H9SA H 0.655383 0.833533 0.027454 0.079 Uiso 0.57(2) 1 d R U P C 1
H9SB H 0.713653 0.825753 -0.009926 0.079 Uiso 0.57(2) 1 d R U P C 1
O9' O 0.7343(12) 0.8317(8) 0.0204(4) 0.049(5) Uani 0.43(2) 1 d . . P C 2
H9'A H 0.703522 0.859436 0.038983 0.058 Uiso 0.43(2) 1 d R U P C 2
H9'B H 0.744142 0.775026 0.012393 0.058 Uiso 0.43(2) 1 d R U P C 2

loop_
_atom_site_aniso_label
_atom_site_aniso_U_11
_atom_site_aniso_U_22
_atom_site_aniso_U_33
_atom_site_aniso_U_23
_atom_site_aniso_U_13
_atom_site_aniso_U_12
Eu1 0.00984(9) 0.01619(10) 0.01031(9) 0.00116(8) 0.00133(8) 0.00035(8)
Eu2 0.00922(9) 0.01099(9) 0.01599(10) 0.00017(8) -0.00030(8) 0.00008(8)
Cr1 0.0097(3) 0.0147(3) 0.0088(3) 0.0008(3) 0.0005(3) -0.0007(2)
Cr2 0.0132(3) 0.0123(3) 0.0132(3) 0.0005(3) -0.0023(3) 0.0003(3)
O1A 0.0169(15) 0.0156(15) 0.0131(14) -0.0010(12) -0.0025(12) 0.0014(12)
O2A 0.0145(15) 0.0188(16) 0.0167(16) -0.0039(13) -0.0021(13) 0.0024(13)
O3A 0.0221(18) 0.0179(17) 0.0258(18) -0.0055(14) -0.0060(14) 0.0049(14)
O4A 0.0276(18) 0.0301(19) 0.0193(15) -0.0127(15) -0.0087(16) 0.0059(16)
O5A 0.0091(14) 0.0164(16) 0.0147(14) 0.0029(12) 0.0009(11) 0.0013(11)
O6A 0.0106(14) 0.0243(17) 0.0132(14) 0.0023(13) 0.0020(12) 0.0023(12)
O7A 0.0177(18) 0.0235(18) 0.0210(17) 0.0061(14) 0.0099(14) 0.0042(13)
O8A 0.0125(16) 0.0275(19) 0.0243(18) 0.0044(14) 0.0031(13) 0.0061(13)
O9A 0.0148(15) 0.0216(17) 0.0107(14) 0.0021(12) 0.0002(12) -0.0069(13)
O10A 0.0151(16) 0.0253(18) 0.0099(14) 0.0007(13) 0.0013(12) -0.0076(13)
O11A 0.0238(18) 0.0235(18) 0.0155(16) 0.0000(13) 0.0073(13) -0.0072(14)
O12A 0.0239(18) 0.0260(18) 0.0145(16) -0.0054(14) 0.0034(14) -0.0092(15)
O1B 0.0130(15) 0.0231(17) 0.0156(15) -0.0045(13) 0.0020(13) -0.0044(12)
O2B 0.0120(15) 0.0180(16) 0.0233(17) 0.0003(14) 0.0011(13) -0.0015(13)
O3B 0.0142(16) 0.030(2) 0.0213(17) -0.0086(14) 0.0017(13) -0.0057(14)
O4B 0.027(2) 0.035(2) 0.048(2) -0.0162(19) 0.0233(19) -0.0082(17)
O5B 0.0248(18) 0.0236(18) 0.0146(16) -0.0013(14) -0.0023(14) 0.0066(14)
O6B 0.0218(17) 0.0225(17) 0.0160(16) 0.0016(13) -0.0037(14) 0.0078(14)
O7B 0.045(3) 0.048(3) 0.027(2) 0.0047(19) 0.0122(19) 0.025(2)
O8B 0.036(2) 0.033(2) 0.0208(18) 0.0086(16) -0.0025(17) 0.0144(17)
O9B 0.0180(16) 0.0107(14) 0.0201(16) 0.0026(13) -0.0037(13) -0.0027(12)
O10B 0.0249(18) 0.0136(16) 0.0229(17) 0.0049(13) -0.0089(14) -0.0051(13)
O11B 0.0228(17) 0.0235(17) 0.0150(16) 0.0087(13) 0.0000(14) -0.0012(14)
O12B 0.0223(18) 0.0144(16) 0.0264(19) 0.0066(14) -0.0051(15) -0.0071(13)
O1 0.0247(19) 0.028(2) 0.0180(16) 0.0037(14) -0.0083(14) -0.0062(15)
O2 0.0237(18) 0.0173(16) 0.0191(16) 0.0013(13) -0.0083(14) -0.0024(13)
O3 0.0189(17) 0.0312(19) 0.0161(16) -0.0023(14) 0.0017(13) 0.0085(14)
O4 0.0228(19) 0.029(2) 0.036(2) -0.0077(17) -0.0003(16) -0.0049(16)
O5 0.030(2) 0.0268(19) 0.0270(19) 0.0101(16) 0.0157(16) 0.0126(16)
O6 0.0166(17) 0.0264(19) 0.030(2) -0.0083(15) -0.0076(14) 0.0030(14)
O7 0.0194(18) 0.028(2) 0.032(2) -0.0122(16) 0.0083(16) -0.0026(15)
O8 0.0205(17) 0.0216(17) 0.0283(18) 0.0108(16) 0.0085(14) 0.0022(14)
O9 0.0203(18) 0.029(2) 0.030(2) 0.0132(16) -0.0001(15) 0.0006(15)
C1A 0.014(2) 0.011(2) 0.016(2) 0.0009(17) -0.0007(17) -0.0015(16)
C2A 0.014(2) 0.016(2) 0.013(2) -0.0003(17) -0.0030(16) 0.0003(17)
C3A 0.015(2) 0.017(2) 0.015(2) -0.0018(17) 0.0013(17) 0.0004(17)
C4A 0.017(2) 0.024(2) 0.022(2) -0.0019(19) -0.0086(19) 0.005(2)
C5A 0.033(3) 0.026(3) 0.017(2) 0.005(2) -0.009(2) 0.004(2)
C6A 0.0107(19) 0.018(2) 0.013(2) -0.0013(17) -0.0005(16) 0.0004(16)
C7A 0.013(2) 0.019(2) 0.014(2) 0.0072(17) 0.0014(16) 0.0039(16)
C8A 0.012(2) 0.015(2) 0.014(2) -0.0025(17) 0.0014(16) -0.0013(16)
C9A 0.023(3) 0.062(4) 0.014(2) 0.013(2) 0.000(2) 0.010(3)
C10A 0.022(3) 0.034(3) 0.038(3) 0.023(3) 0.009(2) 0.010(2)
C11A 0.015(2) 0.018(2) 0.011(2) 0.0012(17) 0.0038(16) -0.0020(17)
C12A 0.014(2) 0.016(2) 0.0103(19) -0.0017(16) 0.0029(16) -0.0015(16)
C13A 0.013(2) 0.016(2) 0.016(2) 0.0005(17) 0.0013(17) -0.0018(16)
C14A 0.032(3) 0.017(2) 0.020(2) -0.0001(19) 0.006(2) -0.005(2)
C15A 0.016(2) 0.024(2) 0.021(2) 0.001(2) -0.0011(18) -0.0063(18)
C1B 0.012(2) 0.014(2) 0.016(2) 0.0005(16) 0.0011(16) -0.0005(16)
C2B 0.013(2) 0.017(2) 0.015(2) -0.0018(17) 0.0024(16) -0.0019(17)
C3B 0.017(2) 0.017(2) 0.024(2) 0.0014(19) 0.0069(19) 0.0031(18)
C4B 0.022(2) 0.027(3) 0.025(3) -0.013(2) 0.004(2) -0.004(2)
C5B 0.030(3) 0.046(3) 0.013(2) 0.001(2) 0.003(2) -0.001(3)
C6B 0.021(2) 0.023(2) 0.021(2) -0.0013(19) 0.0001(19) 0.004(2)
C7B 0.020(2) 0.018(2) 0.021(2) 0.0020(18) -0.003(2) 0.0058(18)
C8B 0.018(2) 0.017(2) 0.020(2) 0.0019(19) -0.0034(18) 0.0003(18)
C9B 0.019(2) 0.036(3) 0.033(3) 0.007(2) -0.002(2) 0.011(2)
C10B 0.038(3) 0.018(2) 0.032(3) 0.001(2) -0.004(2) 0.010(2)
C11B 0.017(2) 0.015(2) 0.0096(19) 0.0018(16) 0.0020(16) 0.0049(16)
C12B 0.014(2) 0.015(2) 0.013(2) -0.0004(17) -0.0041(16) 0.0023(16)
C13B 0.016(2) 0.0099(19) 0.017(2) -0.0004(16) -0.0013(17) 0.0025(16)
C14B 0.036(3) 0.023(3) 0.019(2) 0.000(2) -0.008(2) -0.009(2)
C15B 0.015(2) 0.025(3) 0.036(3) 0.008(2) -0.012(2) -0.0041(19)
O1S 0.0255(16) 0.0255(16) 0.026(3) 0.0032(16) 0.0032(16) -0.002(2)
O2S 0.040(2) 0.027(2) 0.036(2) 0.0000(18) 0.0194(19) -0.0038(18)
O3S 0.057(3) 0.041(3) 0.053(3) -0.019(2) -0.018(2) 0.030(2)
O4S 0.030(2) 0.044(3) 0.0264(19) 0.0046(18) -0.0005(17) -0.0092(19)
O5S 0.064(3) 0.049(3) 0.035(2) -0.015(2) 0.024(2) -0.035(2)
O6S 0.075(3) 0.039(2) 0.021(2) -0.0059(18) -0.017(2) 0.030(2)
O7S 0.031(5) 0.127(11) 0.031(3) 0.008(5) -0.002(3) 0.002(5)
O7' 0.031(5) 0.127(11) 0.031(3) 0.008(5) -0.002(3) 0.002(5)
O8S 0.065(8) 0.049(9) 0.051(6) -0.008(6) 0.012(5) -0.003(7)
O8' 0.055(10) 0.030(10) 0.038(7) 0.002(6) 0.006(7) 0.006(8)
O9S 0.033(6) 0.125(11) 0.040(5) -0.030(6) 0.005(4) 0.009(6)
O9' 0.061(11) 0.038(7) 0.047(8) 0.003(5) 0.016(8) 0.008(6)

loop_
_atom_type_symbol
_atom_type_description
_atom_type_scat_dispersion_real
_atom_type_scat_dispersion_imag
_atom_type_scat_source
C C 0.0033 0.0016 'International Tables Vol C Tables 4.2.6.8 and 6.1.1.4'
H H 0.0000 0.0000 'International Tables Vol C Tables 4.2.6.8 and 6.1.1.4'
Cr Cr 0.3209 0.6236 'International Tables Vol C Tables 4.2.6.8 and 6.1.1.4'
Eu Eu -0.1578 3.6682 'International Tables Vol C Tables 4.2.6.8 and 6.1.1.4'
O O 0.0106 0.0060 'International Tables Vol C Tables 4.2.6.8 and 6.1.1.4'

loop_
_geom_angle_atom_site_label_1
_geom_angle_atom_site_label_2
_geom_angle_atom_site_label_3
_geom_angle
_geom_angle_site_symmetry_1
_geom_angle_site_symmetry_3
_geom_angle_publ_flag
O7A Eu1 O11A 87.63(12) . 6_455 ?
O7A Eu1 O1 73.73(12) . . ?
O7A Eu1 O2 80.84(12) . . ?
O7A Eu1 O3 143.51(11) . . ?
O7A Eu1 O4 87.53(12) . . ?
O7A Eu1 O5 74.01(11) . . ?
O11A Eu1 O5 69.74(13) 6_455 . ?
O11B Eu1 O7A 146.20(12) 8_665 . ?
O11B Eu1 O11A 112.49(12) 8_665 6_455 ?
O11B Eu1 O1 73.96(12) 8_665 . ?
O11B Eu1 O2 80.99(12) 8_665 . ?
O11B Eu1 O3 69.84(12) 8_665 . ?
O11B Eu1 O4 91.54(13) 8_665 . ?
O11B Eu1 O5 137.42(12) 8_665 . ?
O1 Eu1 O11A 141.85(12) . 6_455 ?
O1 Eu1 O5 132.09(12) . . ?
O2 Eu1 O11A 70.38(11) . 6_455 ?
O2 Eu1 O1 73.91(12) . . ?
O2 Eu1 O3 122.32(12) . . ?
O2 Eu1 O5 133.18(12) . . ?
O3 Eu1 O11A 76.49(11) . 6_455 ?
O3 Eu1 O1 136.18(12) . . ?
O3 Eu1 O5 69.70(11) . . ?
O4 Eu1 O11A 141.86(13) . 6_455 ?
O4 Eu1 O1 71.59(13) . . ?
O4 Eu1 O2 145.44(12) . . ?
O4 Eu1 O3 85.39(13) . . ?
O4 Eu1 O5 72.55(13) . . ?
O3A Eu2 O8A 73.01(12) . 6_455 ?
O3A Eu2 O3B 74.76(12) . . ?
O3A Eu2 O12B 111.71(12) . 6_465 ?
O3A Eu2 O6 74.81(12) . . ?
O3A Eu2 O7 142.23(12) . . ?
O3A Eu2 H7A 122.8 . . ?
O3A Eu2 O8 143.30(13) . . ?
O3A Eu2 O9 85.70(13) . . ?
O3A Eu2 H9A 78.8 . . ?
O8A Eu2 O6 135.69(12) 6_455 . ?
O8A Eu2 H7A 159.1 6_455 . ?
O8A Eu2 O8 74.45(12) 6_455 . ?
O8A Eu2 O9 79.39(12) 6_455 . ?
O8A Eu2 H9A 57.9 6_455 . ?
O3B Eu2 O8A 123.50(12) . 6_455 ?
O3B Eu2 O12B 72.53(12) . 6_465 ?
O3B Eu2 O6 74.71(13) . . ?
O3B Eu2 H7A 56.8 . . ?
O3B Eu2 O8 139.23(12) . . ?
O3B Eu2 O9 141.79(12) . . ?
O3B Eu2 H9A 150.8 . . ?
O12B Eu2 O8A 78.09(12) 6_465 6_455 ?
O12B Eu2 O6 143.09(13) 6_465 . ?
O12B Eu2 H7A 82.8 6_465 . ?
O12B Eu2 O8 77.20(12) 6_465 . ?
O12B Eu2 O9 145.67(12) 6_465 . ?
O12B Eu2 H9A 130.1 6_465 . ?
O6 Eu2 H7A 65.1 . . ?
O6 Eu2 H9A 86.6 . . ?
O7 Eu2 O8A 144.74(13) . 6_455 ?
O7 Eu2 O3B 78.06(12) . . ?
O7 Eu2 O12B 83.91(13) . 6_465 ?
O7 Eu2 O6 73.06(13) . . ?
O7 Eu2 H7A 21.8 . . ?
O7 Eu2 O8 72.10(12) . . ?
O7 Eu2 O9 100.38(13) . . ?
O7 Eu2 H9A 118.2 . . ?
H7A Eu2 H9A 134.0 . . ?
O8 Eu2 O6 120.27(12) . . ?
O8 Eu2 H7A 93.2 . . ?
O8 Eu2 O9 72.00(12) . . ?
O8 Eu2 H9A 69.8 . . ?
O9 Eu2 O6 68.54(12) . . ?
O9 Eu2 H7A 113.3 . . ?
O9 Eu2 H9A 21.5 . . ?
O2A Cr1 O1A 90.26(13) . . ?
O2A Cr1 O5A 90.53(13) . . ?
O2A Cr1 O6A 88.77(14) . . ?
O5A Cr1 O1A 87.29(13) . . ?
O5A Cr1 O6A 89.64(13) . . ?
O6A Cr1 O1A 176.77(14) . . ?
O9A Cr1 O1A 92.29(13) . . ?
O9A Cr1 O2A 88.58(14) . . ?
O9A Cr1 O5A 179.00(13) . . ?
O9A Cr1 O6A 90.77(13) . . ?
O10A Cr1 O1A 89.55(14) . . ?
O10A Cr1 O2A 179.26(15) . . ?
O10A Cr1 O5A 90.18(13) . . ?
O10A Cr1 O6A 91.45(14) . . ?
O10A Cr1 O9A 90.72(13) . . ?
O1B Cr2 O9B 91.91(14) . . ?
O2B Cr2 O1B 88.90(14) . . ?
O2B Cr2 O5B 177.79(15) . . ?
O2B Cr2 O9B 92.04(14) . . ?
O2B Cr2 O10B 90.34(15) . . ?
O5B Cr2 O1B 88.90(15) . . ?
O5B Cr2 O9B 87.81(14) . . ?
O5B Cr2 O10B 91.86(16) . . ?
O6B Cr2 O1B 90.74(15) . . ?
O6B Cr2 O2B 89.09(14) . . ?
O6B Cr2 O5B 91.16(14) . . ?
O6B Cr2 O9B 177.15(15) . . ?
O6B Cr2 O10B 88.14(15) . . ?
O10B Cr2 O1B 178.65(14) . . ?
O10B Cr2 O9B 89.23(14) . . ?
C1A O1A Cr1 131.2(3) . . ?
C3A O2A Cr1 132.8(3) . . ?
C1A O3A Eu2 149.3(3) . . ?
C8A O5A Cr1 126.6(3) . . ?
C6A O6A Cr1 128.2(3) . . ?
C8A O7A Eu1 145.0(3) . . ?
C6A O8A Eu2 145.6(3) . 6 ?
C11A O9A Cr1 132.4(3) . . ?
C13A O10A Cr1 132.3(3) . . ?
C11A O11A Eu1 134.6(3) . 6 ?
C1B O1B Cr2 126.7(3) . . ?
C3B O2B Cr2 128.9(3) . . ?
C1B O3B Eu2 140.9(3) . . ?
C6B O5B Cr2 131.5(3) . . ?
C8B O6B Cr2 131.4(3) . . ?
C11B O9B Cr2 131.8(3) . . ?
C13B O10B Cr2 133.3(3) . . ?
C11B O11B Eu1 168.9(3) . 8_665 ?
C13B O12B Eu2 142.3(3) . 6_565 ?
Eu1 O1 H1A 122.8 . . ?
Eu1 O1 H1B 116.6 . . ?
H1A O1 H1B 117.6 . . ?
Eu1 O2 H2A 130.5 . . ?
Eu1 O2 H2B 125.1 . . ?
H2A O2 H2B 102.9 . . ?
Eu1 O3 H3A 108.0 . . ?
Eu1 O3 H3B 131.5 . . ?
H3A O3 H3B 109.0 . . ?
Eu1 O4 H4A 139.7 . . ?
Eu1 O4 H4B 122.0 . . ?
H4A O4 H4B 91.7 . . ?
Eu1 O5 H5A 109.6 . . ?
Eu1 O5 H5B 120.2 . . ?
H5A O5 H5B 125.8 . . ?
Eu2 O6 H6A 109.6 . . ?
Eu2 O6 H6B 111.2 . . ?
H6A O6 H6B 121.6 . . ?
Eu2 O7 H7A 94.1 . . ?
Eu2 O7 H7B 121.2 . . ?
H7A O7 H7B 136.0 . . ?
Eu2 O8 H8A 109.6 . . ?
Eu2 O8 H8B 113.0 . . ?
H8A O8 H8B 127.7 . . ?
Eu2 O9 H9A 91.9 . . ?
Eu2 O9 H9B 109.8 . . ?
H9A O9 H9B 131.6 . . ?
O1A C1A C2A 121.1(4) . . ?
O3A C1A O1A 121.7(4) . . ?
O3A C1A C2A 117.2(4) . . ?
C1A C2A C4A 114.1(4) . . ?
C1A C2A C5A 113.4(4) . . ?
C3A C2A C1A 123.6(4) . . ?
C3A C2A C4A 115.2(4) . . ?
C3A C2A C5A 115.2(4) . . ?
C4A C2A C5A 57.4(3) . . ?
O2A C3A C2A 120.2(4) . . ?
O4A C3A O2A 121.5(4) . . ?
O4A C3A C2A 118.3(4) . . ?
C2A C4A H4AA 117.6 . . ?
C2A C4A H4AB 117.6 . . ?
H4AA C4A H4AB 114.7 . . ?
C5A C4A C2A 61.7(3) . . ?
C5A C4A H4AA 117.6 . . ?
C5A C4A H4AB 117.6 . . ?
C2A C5A H5AA 117.7 . . ?
C2A C5A H5AB 117.7 . . ?
C4A C5A C2A 60.9(3) . . ?
C4A C5A H5AA 117.7 . . ?
C4A C5A H5AB 117.7 . . ?
H5AA C5A H5AB 114.8 . . ?
O6A C6A C7A 121.1(4) . . ?
O8A C6A O6A 122.0(4) . . ?
O8A C6A C7A 116.9(4) . . ?
C6A C7A C9A 114.3(4) . . ?
C6A C7A C10A 116.4(4) . . ?
C8A C7A C6A 122.2(4) . . ?
C8A C7A C9A 113.6(4) . . ?
C8A C7A C10A 115.7(4) . . ?
C10A C7A C9A 57.4(4) . . ?
O5A C8A C7A 121.0(4) . . ?
O7A C8A O5A 121.1(4) . . ?
O7A C8A C7A 117.9(4) . . ?
C7A C9A H9AA 117.7 . . ?
C7A C9A H9AB 117.7 . . ?
H9AA C9A H9AB 114.8 . . ?
C10A C9A C7A 61.0(3) . . ?
C10A C9A H9AA 117.7 . . ?
C10A C9A H9AB 117.7 . . ?
C7A C10A H10A 117.6 . . ?
C7A C10A H10B 117.6 . . ?
C9A C10A C7A 61.6(3) . . ?
C9A C10A H10A 117.6 . . ?
C9A C10A H10B 117.6 . . ?
H10A C10A H10B 114.7 . . ?
O9A C11A C12A 120.8(4) . . ?
O11A C11A O9A 120.7(4) . . ?
O11A C11A C12A 118.4(4) . . ?
C11A C12A C13A 123.0(4) . . ?
C11A C12A C14A 114.0(4) . . ?
C11A C12A C15A 114.3(4) . . ?
C13A C12A C14A 115.5(4) . . ?
C13A C12A C15A 115.4(4) . . ?
C15A C12A C14A 56.9(3) . . ?
O10A C13A C12A 120.7(4) . . ?
O12A C13A O10A 120.8(4) . . ?
O12A C13A C12A 118.4(4) . . ?
C12A C14A H14A 117.6 . . ?
C12A C14A H14B 117.6 . . ?
H14A C14A H14B 114.7 . . ?
C15A C14A C12A 61.4(3) . . ?
C15A C14A H14A 117.6 . . ?
C15A C14A H14B 117.6 . . ?
C12A C15A H15A 117.6 . . ?
C12A C15A H15B 117.6 . . ?
C14A C15A C12A 61.7(3) . . ?
C14A C15A H15A 117.6 . . ?
C14A C15A H15B 117.6 . . ?
H15A C15A H15B 114.7 . . ?
O1B C1B C2B 121.1(4) . . ?
O3B C1B O1B 121.2(4) . . ?
O3B C1B C2B 117.7(4) . . ?
C1B C2B C3B 122.8(4) . . ?
C1B C2B C4B 114.1(4) . . ?
C1B C2B C5B 114.3(4) . . ?
C3B C2B C4B 115.4(4) . . ?
C3B C2B C5B 115.7(4) . . ?
C5B C2B C4B 57.1(3) . . ?
O2B C3B C2B 120.4(4) . . ?
O4B C3B O2B 121.4(5) . . ?
O4B C3B C2B 118.2(4) . . ?
C2B C4B H4BA 117.6 . . ?
C2B C4B H4BB 117.6 . . ?
H4BA C4B H4BB 114.8 . . ?
C5B C4B C2B 61.2(3) . . ?
C5B C4B H4BA 117.6 . . ?
C5B C4B H4BB 117.6 . . ?
C2B C5B H5BA 117.6 . . ?
C2B C5B H5BB 117.6 . . ?
C4B C5B C2B 61.7(3) . . ?
C4B C5B H5BA 117.6 . . ?
C4B C5B H5BB 117.6 . . ?
H5BA C5B H5BB 114.7 . . ?
O5B C6B C7B 119.7(4) . . ?
O7B C6B O5B 121.5(5) . . ?
O7B C6B C7B 118.8(4) . . ?
C6B C7B C9B 114.4(4) . . ?
C6B C7B C10B 113.4(4) . . ?
C8B C7B C6B 124.9(4) . . ?
C8B C7B C9B 113.1(4) . . ?
C8B C7B C10B 115.1(4) . . ?
C10B C7B C9B 56.9(3) . . ?
O6B C8B C7B 120.2(4) . . ?
O8B C8B O6B 120.0(5) . . ?
O8B C8B C7B 119.8(4) . . ?
C7B C9B H9BA 117.7 . . ?
C7B C9B H9BB 117.7 . . ?
H9BA C9B H9BB 114.8 . . ?
C10B C9B C7B 61.1(3) . . ?
C10B C9B H9BA 117.7 . . ?
C10B C9B H9BB 117.7 . . ?
C7B C10B H10C 117.6 . . ?
C7B C10B H10D 117.6 . . ?
C9B C10B C7B 61.9(3) . . ?
C9B C10B H10C 117.6 . . ?
C9B C10B H10D 117.6 . . ?
H10C C10B H10D 114.7 . . ?
O9B C11B C12B 121.3(4) . . ?
O11B C11B O9B 120.8(4) . . ?
O11B C11B C12B 117.9(4) . . ?
C11B C12B C13B 123.4(4) . . ?
C11B C12B C14B 115.0(4) . . ?
C11B C12B C15B 115.2(4) . . ?
C13B C12B C14B 113.4(4) . . ?
C13B C12B C15B 114.9(4) . . ?
C14B C12B C15B 56.7(3) . . ?
O10B C13B C12B 120.7(4) . . ?
O12B C13B O10B 121.5(4) . . ?
O12B C13B C12B 117.8(4) . . ?
C12B C14B H14C 117.6 . . ?
C12B C14B H14D 117.6 . . ?
H14C C14B H14D 114.7 . . ?
C15B C14B C12B 61.8(3) . . ?
C15B C14B H14C 117.6 . . ?
C15B C14B H14D 117.6 . . ?
C12B C15B H15C 117.6 . . ?
C12B C15B H15D 117.6 . . ?
C14B C15B C12B 61.5(3) . . ?
C14B C15B H15C 117.6 . . ?
C14B C15B H15D 117.6 . . ?
H15C C15B H15D 114.7 . . ?
H1SA O1S H1SA 95.4 . 8_665 ?
H1SA O1S H1SB 103.0 . . ?
H1SA O1S H1SB 154.1 . 8_665 ?
H1SA O1S H1SB 103.0 8_665 8_665 ?
H1SB O1S H1SA 154.1 . 8_665 ?
H1SB O1S H1SB 66.6 . 8_665 ?
H2SA O2S H2SB 104.6 . . ?
H3SA O3S H3SB 113.9 . . ?
H4SA O4S H4SB 128.5 . . ?
H5SA O5S H5SB 98.3 . . ?
H6SA O6S H6SB 101.7 . . ?
H7SA O7S H7SB 69.1 . . ?
H7'A O7' H7'B 134.4 . . ?
H8SA O8S H8SB 104.5 . . ?
H8'A O8' H8'B 104.5 . . ?
H9SA O9S H9SB 126.3 . . ?
H9'A O9' H9'B 137.7 . . ?

loop_
_geom_bond_atom_site_label_1
_geom_bond_atom_site_label_2
_geom_bond_distance
_geom_bond_site_symmetry_2
_geom_bond_publ_flag
Eu1 O7A 2.373(3) . ?
Eu1 O11A 2.421(3) 6_455 ?
Eu1 O11B 2.371(3) 8_665 ?
Eu1 O1 2.418(3) . ?
Eu1 O2 2.393(3) . ?
Eu1 O3 2.407(3) . ?
Eu1 O4 2.382(4) . ?
Eu1 O5 2.469(3) . ?
Eu2 O3A 2.359(3) . ?
Eu2 O8A 2.394(3) 6_455 ?
Eu2 O3B 2.373(3) . ?
Eu2 O12B 2.391(3) 6_465 ?
Eu2 O6 2.476(3) . ?
Eu2 O7 2.373(3) . ?
Eu2 H7A 2.6307 . ?
Eu2 O8 2.436(3) . ?
Eu2 O9 2.452(3) . ?
Eu2 H9A 2.6703 . ?
Cr1 O1A 1.960(3) . ?
Cr1 O2A 1.946(3) . ?
Cr1 O5A 1.945(3) . ?
Cr1 O6A 1.950(3) . ?
Cr1 O9A 1.937(3) . ?
Cr1 O10A 1.932(3) . ?
Cr2 O1B 1.961(3) . ?
Cr2 O2B 1.938(3) . ?
Cr2 O5B 1.947(3) . ?
Cr2 O6B 1.928(3) . ?
Cr2 O9B 1.973(3) . ?
Cr2 O10B 1.954(3) . ?
O1A C1A 1.273(5) . ?
O2A C3A 1.280(6) . ?
O3A C1A 1.236(5) . ?
O4A C3A 1.240(5) . ?
O5A C8A 1.273(5) . ?
O6A C6A 1.270(5) . ?
O7A C8A 1.247(5) . ?
O8A C6A 1.250(5) . ?
O9A C11A 1.272(5) . ?
O10A C13A 1.275(5) . ?
O11A C11A 1.252(5) . ?
O12A C13A 1.238(5) . ?
O1B C1B 1.281(5) . ?
O2B C3B 1.286(6) . ?
O3B C1B 1.247(5) . ?
O4B C3B 1.239(6) . ?
O5B C6B 1.283(6) . ?
O6B C8B 1.282(6) . ?
O7B C6B 1.231(6) . ?
O8B C8B 1.237(6) . ?
O9B C11B 1.275(6) . ?
O10B C13B 1.270(6) . ?
O11B C11B 1.257(5) . ?
O12B C13B 1.245(5) . ?
O1 H1A 0.9828 . ?
O1 H1B 0.8796 . ?
O2 H2A 0.9838 . ?
O2 H2B 0.8539 . ?
O3 H3A 0.9801 . ?
O3 H3B 0.9788 . ?
O4 H4A 0.9829 . ?
O4 H4B 0.7991 . ?
O5 H5A 0.8400 . ?
O5 H5B 0.8586 . ?
O6 H6A 0.8405 . ?
O6 H6B 0.8606 . ?
O7 H7A 0.9801 . ?
O7 H7B 0.9808 . ?
O8 H8A 0.8396 . ?
O8 H8B 0.8344 . ?
O9 H9A 0.9802 . ?
O9 H9B 0.9814 . ?
C1A C2A 1.504(6) . ?
C2A C3A 1.501(6) . ?
C2A C4A 1.527(6) . ?
C2A C5A 1.539(6) . ?
C4A H4AA 0.9900 . ?
C4A H4AB 0.9900 . ?
C4A C5A 1.472(7) . ?
C5A H5AA 0.9900 . ?
C5A H5AB 0.9900 . ?
C6A C7A 1.506(6) . ?
C7A C8A 1.495(6) . ?
C7A C9A 1.533(7) . ?
C7A C10A 1.523(7) . ?
C9A H9AA 0.9900 . ?
C9A H9AB 0.9900 . ?
C9A C10A 1.468(9) . ?
C10A H10A 0.9900 . ?
C10A H10B 0.9900 . ?
C11A C12A 1.504(6) . ?
C12A C13A 1.512(6) . ?
C12A C14A 1.531(6) . ?
C12A C15A 1.527(6) . ?
C14A H14A 0.9900 . ?
C14A H14B 0.9900 . ?
C14A C15A 1.457(7) . ?
C15A H15A 0.9900 . ?
C15A H15B 0.9900 . ?
C1B C2B 1.495(6) . ?
C2B C3B 1.500(6) . ?
C2B C4B 1.534(7) . ?
C2B C5B 1.526(6) . ?
C4B H4BA 0.9900 . ?
C4B H4BB 0.9900 . ?
C4B C5B 1.462(8) . ?
C5B H5BA 0.9900 . ?
C5B H5BB 0.9900 . ?
C6B C7B 1.504(6) . ?
C7B C8B 1.488(7) . ?
C7B C9B 1.551(7) . ?
C7B C10B 1.539(6) . ?
C9B H9BA 0.9900 . ?
C9B H9BB 0.9900 . ?
C9B C10B 1.473(8) . ?
C10B H10C 0.9900 . ?
C10B H10D 0.9900 . ?
C11B C12B 1.497(6) . ?
C12B C13B 1.498(6) . ?
C12B C14B 1.531(6) . ?
C12B C15B 1.536(6) . ?
C14B H14C 0.9900 . ?
C14B H14D 0.9900 . ?
C14B C15B 1.456(8) . ?
C15B H15C 0.9900 . ?
C15B H15D 0.9900 . ?
O1S H1SA 0.8688 . ?
O1S H1SA 0.87(9) 8_665 ?
O1S H1SB 0.89(7) 8_665 ?
O1S H1SB 0.8887 . ?
O2S H2SA 0.9826 . ?
O2S H2SB 0.9835 . ?
O3S H3SA 0.9511 . ?
O3S H3SB 0.9792 . ?
O4S H4SA 0.7995 . ?
O4S H4SB 0.8005 . ?
O5S H5SA 0.9823 . ?
O5S H5SB 0.9508 . ?
O6S H6SA 0.9832 . ?
O6S H6SB 0.9835 . ?
O7S H7SA 1.0934 . ?
O7S H7SB 0.9498 . ?
O7' H7'A 0.9493 . ?
O7' H7'B 0.9501 . ?
O8S H8SA 0.8700 . ?
O8S H8SB 0.8699 . ?
O8' H8'A 0.8713 . ?
O8' H8'B 0.8693 . ?
O9S H9SA 0.9821 . ?
O9S H9SB 0.9520 . ?
O9' H9'A 0.9830 . ?
O9' H9'B 0.9829 . ?

loop_
_geom_hbond_atom_site_label_D
_geom_hbond_atom_site_label_H
_geom_hbond_atom_site_label_A
_geom_hbond_distance_DH
_geom_hbond_distance_HA
_geom_hbond_distance_DA
_geom_hbond_angle_DHA
_geom_hbond_site_symmetry_A
_geom_hbond_publ_flag
O1 H1B O2S 0.88 1.78 2.645(5) 167.4 8_665 yes
O3 H3B O6S 0.98 1.69 2.664(5) 179.9 8_665 yes
O4 H4B O4S 0.80 1.95 2.731(5) 166.6 8_665 yes
O7 H7B O3S 0.98 1.65 2.632(6) 179.1 . yes
O9 H9B O8' 0.98 1.76 2.680(17) 154.3 8_665 yes

loop_
_geom_torsion_atom_site_label_1
_geom_torsion_atom_site_label_2
_geom_torsion_atom_site_label_3
_geom_torsion_atom_site_label_4
_geom_torsion
_geom_torsion_site_symmetry_1
_geom_torsion_site_symmetry_2
_geom_torsion_site_symmetry_3
_geom_torsion_site_symmetry_4
_geom_torsion_publ_flag
Eu1 O7A C8A O5A -30.3(8) . . . . ?
Eu1 O7A C8A C7A 151.9(4) . . . . ?
Eu1 O11A C11A O9A -48.3(7) 6 . . . ?
Eu1 O11A C11A C12A 133.0(4) 6 . . . ?
Eu1 O11B C11B O9B -52.2(19) 8_665 . . . ?
Eu1 O11B C11B C12B 128.4(15) 8_665 . . . ?
Eu2 O3A C1A O1A 11.3(9) . . . . ?
Eu2 O3A C1A C2A -167.5(4) . . . . ?
Eu2 O8A C6A O6A -16.1(9) 6 . . . ?
Eu2 O8A C6A C7A 165.5(4) 6 . . . ?
Eu2 O3B C1B O1B -15.7(8) . . . . ?
Eu2 O3B C1B C2B 163.4(3) . . . . ?
Eu2 O12B C13B O10B -13.3(8) 6_565 . . . ?
Eu2 O12B C13B C12B 166.3(3) 6_565 . . . ?
Cr1 O1A C1A O3A 169.5(3) . . . . ?
Cr1 O1A C1A C2A -11.8(6) . . . . ?
Cr1 O2A C3A O4A 177.9(3) . . . . ?
Cr1 O2A C3A C2A -3.0(7) . . . . ?
Cr1 O5A C8A O7A 157.3(3) . . . . ?
Cr1 O5A C8A C7A -25.0(6) . . . . ?
Cr1 O6A C6A O8A -169.1(3) . . . . ?
Cr1 O6A C6A C7A 9.2(6) . . . . ?
Cr1 O9A C11A O11A 179.9(3) . . . . ?
Cr1 O9A C11A C12A -1.4(7) . . . . ?
Cr1 O10A C13A O12A -177.0(3) . . . . ?
Cr1 O10A C13A C12A 2.9(7) . . . . ?
Cr2 O1B C1B O3B -155.9(3) . . . . ?
Cr2 O1B C1B C2B 25.0(6) . . . . ?
Cr2 O2B C3B O4B 161.5(4) . . . . ?
Cr2 O2B C3B C2B -18.1(6) . . . . ?
Cr2 O5B C6B O7B 177.5(4) . . . . ?
Cr2 O5B C6B C7B -3.7(7) . . . . ?
Cr2 O6B C8B O8B 168.0(4) . . . . ?
Cr2 O6B C8B C7B -13.0(7) . . . . ?
Cr2 O9B C11B O11B 174.0(3) . . . . ?
Cr2 O9B C11B C12B -6.6(6) . . . . ?
Cr2 O10B C13B O12B 178.9(3) . . . . ?
Cr2 O10B C13B C12B -0.6(7) . . . . ?
O1A C1A C2A C3A 8.5(7) . . . . ?
O1A C1A C2A C4A 157.6(4) . . . . ?
O1A C1A C2A C5A -139.2(4) . . . . ?
O3A C1A C2A C3A -172.8(4) . . . . ?
O3A C1A C2A C4A -23.7(6) . . . . ?
O3A C1A C2A C5A 39.6(6) . . . . ?
O6A C6A C7A C8A 14.3(7) . . . . ?
O6A C6A C7A C9A -129.2(5) . . . . ?
O6A C6A C7A C10A 166.6(4) . . . . ?
O8A C6A C7A C8A -167.3(4) . . . . ?
O8A C6A C7A C9A 49.2(6) . . . . ?
O8A C6A C7A C10A -14.9(6) . . . . ?
O9A C11A C12A C13A 2.2(7) . . . . ?
O9A C11A C12A C14A -146.0(4) . . . . ?
O9A C11A C12A C15A 151.0(4) . . . . ?
O11A C11A C12A C13A -179.1(4) . . . . ?
O11A C11A C12A C14A 32.6(6) . . . . ?
O11A C11A C12A C15A -30.3(6) . . . . ?
O1B C1B C2B C3B 1.8(7) . . . . ?
O1B C1B C2B C4B 149.7(4) . . . . ?
O1B C1B C2B C5B -147.2(5) . . . . ?
O3B C1B C2B C3B -177.3(4) . . . . ?
O3B C1B C2B C4B -29.5(6) . . . . ?
O3B C1B C2B C5B 33.7(6) . . . . ?
O5B C6B C7B C8B 4.0(8) . . . . ?
O5B C6B C7B C9B 151.3(5) . . . . ?
O5B C6B C7B C10B -145.8(5) . . . . ?
O7B C6B C7B C8B -177.2(5) . . . . ?
O7B C6B C7B C9B -29.8(7) . . . . ?
O7B C6B C7B C10B 33.0(7) . . . . ?
O9B C11B C12B C13B 3.6(7) . . . . ?
O9B C11B C12B C14B 150.1(4) . . . . ?
O9B C11B C12B C15B -146.6(4) . . . . ?
O11B C11B C12B C13B -177.0(4) . . . . ?
O11B C11B C12B C14B -30.4(6) . . . . ?
O11B C11B C12B C15B 32.8(6) . . . . ?
C1A C2A C3A O2A -1.2(7) . . . . ?
C1A C2A C3A O4A 178.0(4) . . . . ?
C1A C2A C4A C5A 103.3(4) . . . . ?
C1A C2A C5A C4A -104.6(4) . . . . ?
C3A C2A C4A C5A -104.9(5) . . . . ?
C3A C2A C5A C4A 105.0(5) . . . . ?
C4A C2A C3A O2A -150.0(4) . . . . ?
C4A C2A C3A O4A 29.2(6) . . . . ?
C5A C2A C3A O2A 145.9(4) . . . . ?
C5A C2A C3A O4A -34.9(6) . . . . ?
C6A C7A C8A O5A -6.1(7) . . . . ?
C6A C7A C8A O7A 171.7(4) . . . . ?
C6A C7A C9A C10A -106.9(5) . . . . ?
C6A C7A C10A C9A 103.2(5) . . . . ?
C8A C7A C9A C10A 106.4(5) . . . . ?
C8A C7A C10A C9A -102.7(5) . . . . ?
C9A C7A C8A O5A 137.7(5) . . . . ?
C9A C7A C8A O7A -44.6(6) . . . . ?
C10A C7A C8A O5A -158.6(5) . . . . ?
C10A C7A C8A O7A 19.2(6) . . . . ?
C11A C12A C13A O10A -2.9(7) . . . . ?
C11A C12A C13A O12A 176.9(4) . . . . ?
C11A C12A C14A C15A -104.3(4) . . . . ?
C11A C12A C15A C14A 103.8(4) . . . . ?
C13A C12A C14A C15A 104.9(4) . . . . ?
C13A C12A C15A C14A -105.0(4) . . . . ?
C14A C12A C13A O10A 144.9(5) . . . . ?
C14A C12A C13A O12A -35.2(6) . . . . ?
C15A C12A C13A O10A -151.4(4) . . . . ?
C15A C12A C13A O12A 28.5(6) . . . . ?
C1B C2B C3B O2B -5.7(7) . . . . ?
C1B C2B C3B O4B 174.7(5) . . . . ?
C1B C2B C4B C5B 104.4(5) . . . . ?
C1B C2B C5B C4B -103.9(5) . . . . ?
C3B C2B C4B C5B -105.3(5) . . . . ?
C3B C2B C5B C4B 104.8(5) . . . . ?
C4B C2B C3B O2B -153.2(4) . . . . ?
C4B C2B C3B O4B 27.2(7) . . . . ?
C5B C2B C3B O2B 142.9(5) . . . . ?
C5B C2B C3B O4B -36.7(7) . . . . ?
C6B C7B C8B O6B 4.2(8) . . . . ?
C6B C7B C8B O8B -176.9(5) . . . . ?
C6B C7B C9B C10B 102.9(5) . . . . ?
C6B C7B C10B C9B -104.8(5) . . . . ?
C8B C7B C9B C10B -105.8(5) . . . . ?
C8B C7B C10B C9B 102.2(5) . . . . ?
C9B C7B C8B O6B -143.5(5) . . . . ?
C9B C7B C8B O8B 35.4(7) . . . . ?
C10B C7B C8B O6B 153.6(5) . . . . ?
C10B C7B C8B O8B -27.5(7) . . . . ?
C11B C12B C13B O10B -0.1(7) . . . . ?
C11B C12B C13B O12B -179.6(4) . . . . ?
C11B C12B C14B C15B 104.8(4) . . . . ?
C11B C12B C15B C14B -104.5(5) . . . . ?
C13B C12B C14B C15B -105.3(5) . . . . ?
C13B C12B C15B C14B 102.7(4) . . . . ?
C14B C12B C13B O10B -147.1(4) . . . . ?
C14B C12B C13B O12B 33.3(6) . . . . ?
C15B C12B C13B O10B 150.3(4) . . . . ?
C15B C12B C13B O12B -29.3(6) . . . . ?
